data_1557142
loop_
_publ_author_name
'Czyz, Milena L.'
'Weragoda, Geethika K.'
'Horngren, Tyra H.'
'Connell, Timothy U.'
'Gomez, Daniel'
'O'Hair, Richard A. J.'
'Polyzos, Anastasios'

_publ_section_title
;
 Photoexcited Pd(ii) auxiliaries enable light-induced control in C(sp3)--H
 bond functionalisation
;
_journal_issue 9
_journal_name_full 'Chemical Science'
_journal_page_first 2455
_journal_page_last 2463
_journal_paper_doi 10.1039/C9SC05722F
_journal_volume 11
_journal_year 2020
_chemical_formula_sum 'C18 H20 Cl N3 O Pd'
_chemical_formula_weight 436.22
_space_group_crystal_system triclinic
_space_group_IT_number 2
_space_group_name_Hall '-P 1'
_space_group_name_H-M_alt 'P -1'
_atom_sites_solution_hydrogens geom
_audit_creation_method SHELXL-2016/6
_audit_update_record
;
2019-11-12 deposited with the CCDC.	2020-01-22 downloaded from the CCDC.
;
_cell_angle_alpha 70.420(4)
_cell_angle_beta 78.131(4)
_cell_angle_gamma 84.462(4)
_cell_formula_units_Z 2
_cell_length_a 7.5074(4)
_cell_length_b 11.2005(6)
_cell_length_c 11.2581(5)
_cell_measurement_reflns_used 7049
_cell_measurement_temperature 100.0(1)
_cell_measurement_theta_max 35.3450
_cell_measurement_theta_min 2.7640
_cell_volume 872.46(8)
_computing_cell_refinement 'CrysAlisPro 1.171.39.46 (Rigaku OD, 2018)'
_computing_data_collection 'CrysAlisPro 1.171.39.46 (Rigaku OD, 2018)'
_computing_data_reduction 'CrysAlisPro 1.171.39.46 (Rigaku OD, 2018)'
_computing_structure_refinement 'SHELXL-2016/6 (Sheldrick, 2016)'
_diffrn_ambient_environment N~2~
_diffrn_ambient_temperature 99.95(15)
_diffrn_detector 'CCD plate'
_diffrn_detector_type HyPix
_diffrn_measured_fraction_theta_full 0.997
_diffrn_measured_fraction_theta_max 0.891
_diffrn_measurement_device 'four-circle diffractometer'
_diffrn_measurement_device_type 'XtaLAB Synergy, Dualflex, HyPix'
_diffrn_measurement_method '\w scans'
_diffrn_radiation_monochromator mirror
_diffrn_radiation_probe x-ray
_diffrn_radiation_type 'Mo K\a'
_diffrn_radiation_wavelength 0.71073
_diffrn_reflns_av_R_equivalents 0.0455
_diffrn_reflns_av_unetI/netI 0.0668
_diffrn_reflns_Laue_measured_fraction_full 0.997
_diffrn_reflns_Laue_measured_fraction_max 0.891
_diffrn_reflns_limit_h_max 12
_diffrn_reflns_limit_h_min -12
_diffrn_reflns_limit_k_max 15
_diffrn_reflns_limit_k_min -18
_diffrn_reflns_limit_l_max 19
_diffrn_reflns_limit_l_min -18
_diffrn_reflns_number 19203
_diffrn_reflns_point_group_measured_fraction_full 0.997
_diffrn_reflns_point_group_measured_fraction_max 0.891
_diffrn_reflns_theta_full 25.242
_diffrn_reflns_theta_max 37.213
_diffrn_reflns_theta_min 2.774
_diffrn_source 'micro-focus sealed X-ray tube'
_diffrn_source_type 'PhotonJet (Mo) X-ray Source'
_exptl_absorpt_coefficient_mu 1.226
_exptl_absorpt_correction_T_max 1.000
_exptl_absorpt_correction_T_min 0.580
_exptl_absorpt_correction_type gaussian
_exptl_absorpt_process_details
;
CrysAlisPro 1.171.39.46 (Rigaku Oxford Diffraction, 2018)
Numerical absorption correction based on gaussian integration over
			a multifaceted crystal model
Empirical absorption correction using spherical harmonics,
 implemented in SCALE3 ABSPACK scaling algorithm.
;
_exptl_crystal_colour yellow
_exptl_crystal_density_diffrn 1.661
_exptl_crystal_description plate
_exptl_crystal_F_000 440
_exptl_crystal_preparation Luminescent
_exptl_crystal_recrystallization_method 'Re-crystallisation from solvent: chloroform, hexane'
_exptl_crystal_size_max 0.306
_exptl_crystal_size_mid 0.198
_exptl_crystal_size_min 0.016
_refine_diff_density_max 1.720
_refine_diff_density_min -2.367
_refine_diff_density_rms 0.145
_refine_ls_extinction_method none
_refine_ls_goodness_of_fit_ref 1.060
_refine_ls_hydrogen_treatment constr
_refine_ls_matrix_type full
_refine_ls_number_parameters 220
_refine_ls_number_reflns 8018
_refine_ls_number_restraints 0
_refine_ls_restrained_S_all 1.060
_refine_ls_R_factor_all 0.0686
_refine_ls_R_factor_gt 0.0500
_refine_ls_shift/su_max 0.001
_refine_ls_shift/su_mean 0.000
_refine_ls_structure_factor_coef Fsqd
_refine_ls_weighting_details 'w=1/[\s^2^(Fo^2^)+(0.0503P)^2^] where P=(Fo^2^+2Fc^2^)/3'
_refine_ls_weighting_scheme calc
_refine_ls_wR_factor_gt 0.1073
_refine_ls_wR_factor_ref 0.1152
_reflns_Friedel_coverage 0.000
_reflns_number_gt 6236
_reflns_number_total 8018
_reflns_threshold_expression 'I > 2\s(I)'
_cod_data_source_file c9sc05722f2.cif
_cod_data_source_block shelx
_cod_depositor_comments
;Adding full bibliography for 1557142.cif.

 Adding full bibliography for 1557142.cif.
;
_cod_database_code 1557142
_shelx_shelxl_version_number 2016/6
_chemical_oxdiff_usercomment 'Tyra Horngren Pd complex'
_shelx_space_group_comment
;
The symmetry employed for this shelxl refinement is uniquely defined
by the following loop, which should always be used as a source of
symmetry information in preference to the above space-group names.
They are only intended as comments.
;
_oxdiff_exptl_absorpt_empirical_full_min 0.725
_oxdiff_exptl_absorpt_empirical_full_max 2.086
_oxdiff_exptl_absorpt_empirical_details
;
Empirical correction (ABSPACK) includes:
- Absorption correction using spherical harmonics
- Frame scaling
;

loop_
_space_group_symop_operation_xyz
'x, y, z'
'-x, -y, -z'

loop_
_atom_site_label
_atom_site_type_symbol
_atom_site_fract_x
_atom_site_fract_y
_atom_site_fract_z
_atom_site_U_iso_or_equiv
_atom_site_adp_type
_atom_site_occupancy
_atom_site_site_symmetry_order
_atom_site_calc_flag
_atom_site_refinement_flags_posn
_atom_site_refinement_flags_adp
C1 C 0.8244(4) 0.4777(2) 0.4072(3) 0.0250(5) Uani 1 1 d . .
H1 H 0.773237 0.398586 0.448714 0.030 Uiso 1 1 calc R U
C2 C 0.9285(4) 0.5007(2) 0.2841(3) 0.0286(5) Uani 1 1 d . .
H2 H 0.946588 0.437832 0.245540 0.034 Uiso 1 1 calc R U
C3 C 1.0031(4) 0.6159(2) 0.2213(3) 0.0263(5) Uani 1 1 d . .
H3 H 1.072410 0.632227 0.139262 0.032 Uiso 1 1 calc R U
C4 C 0.9752(3) 0.7120(2) 0.2810(2) 0.0233(5) Uani 1 1 d . .
C5 C 1.0449(3) 0.8344(2) 0.2251(2) 0.0238(5) Uani 1 1 d . .
C6 C 1.0179(4) 0.9199(2) 0.2918(3) 0.0254(5) Uani 1 1 d . .
H6 H 1.067504 0.999830 0.253737 0.031 Uiso 1 1 calc R U
C7 C 0.9156(4) 0.8867(2) 0.4172(2) 0.0245(5) Uani 1 1 d . .
H7 H 0.899755 0.945210 0.461018 0.029 Uiso 1 1 calc R U
C8 C 0.8379(3) 0.7693(2) 0.4771(2) 0.0208(4) Uani 1 1 d . .
C9 C 0.8705(3) 0.6800(2) 0.4070(2) 0.0204(4) Uani 1 1 d . .
C10 C 0.6708(4) 0.7984(2) 0.6768(2) 0.0229(5) Uani 1 1 d . .
C11 C 0.5349(4) 0.7302(2) 0.7968(2) 0.0236(5) Uani 1 1 d . .
C12 C 0.5253(4) 0.5880(2) 0.8140(3) 0.0286(5) Uani 1 1 d . .
H12A H 0.398999 0.563714 0.837259 0.034 Uiso 1 1 calc R U
H12B H 0.587245 0.537785 0.882941 0.034 Uiso 1 1 calc R U
C13 C 0.3466(4) 0.7980(2) 0.7799(3) 0.0259(5) Uani 1 1 d . .
H13A H 0.255679 0.754304 0.852525 0.031 Uiso 1 1 calc R U
H13B H 0.351557 0.883816 0.781040 0.031 Uiso 1 1 calc R U
C14 C 0.2860(4) 0.8037(3) 0.6571(3) 0.0308(6) Uani 1 1 d . .
H14A H 0.359657 0.862036 0.584910 0.046 Uiso 1 1 calc R U
H14B H 0.160649 0.831684 0.660970 0.046 Uiso 1 1 calc R U
H14C H 0.299610 0.720965 0.647863 0.046 Uiso 1 1 calc R U
C15 C 0.5890(4) 0.7497(3) 0.9140(2) 0.0275(5) Uani 1 1 d . .
H15A H 0.578929 0.839525 0.903598 0.033 Uiso 1 1 calc R U
H15B H 0.502716 0.706872 0.990191 0.033 Uiso 1 1 calc R U
C16 C 0.7816(4) 0.7014(3) 0.9358(3) 0.0381(7) Uani 1 1 d . .
H16A H 0.793101 0.612323 0.947311 0.057 Uiso 1 1 calc R U
H16B H 0.803428 0.715776 1.010911 0.057 Uiso 1 1 calc R U
H16C H 0.868907 0.745957 0.862672 0.057 Uiso 1 1 calc R U
C17 C 0.5181(4) 0.2706(2) 0.7304(3) 0.0246(5) Uani 1 1 d . .
C18 C 0.4708(4) 0.1388(2) 0.7605(3) 0.0330(6) Uani 1 1 d . .
H18A H 0.361794 0.136433 0.729365 0.049 Uiso 1 1 calc R U
H18B H 0.451116 0.097927 0.851671 0.049 Uiso 1 1 calc R U
H18C H 0.568536 0.095567 0.720062 0.049 Uiso 1 1 calc R U
N1 N 0.7947(3) 0.56301(19) 0.4681(2) 0.0229(4) Uani 1 1 d . .
N2 N 0.7277(3) 0.72605(18) 0.5977(2) 0.0217(4) Uani 1 1 d . .
N3 N 0.5549(3) 0.37356(19) 0.7070(2) 0.0239(4) Uani 1 1 d . .
O1 O 0.7166(3) 0.90774(17) 0.65443(18) 0.0291(4) Uani 1 1 d . .
Pd1 Pd 0.64184(3) 0.55255(2) 0.65109(2) 0.02072(6) Uani 1 1 d . .
Cl1 Cl 1.16943(10) 0.87882(6) 0.06879(6) 0.03078(14) Uani 1 1 d . .

loop_
_atom_site_aniso_label
_atom_site_aniso_U_11
_atom_site_aniso_U_22
_atom_site_aniso_U_33
_atom_site_aniso_U_23
_atom_site_aniso_U_13
_atom_site_aniso_U_12
C1 0.0265(12) 0.0208(11) 0.0345(13) -0.0149(9) -0.0130(10) 0.0047(9)
C2 0.0330(14) 0.0281(12) 0.0335(13) -0.0206(10) -0.0125(11) 0.0091(10)
C3 0.0252(12) 0.0319(13) 0.0293(12) -0.0191(10) -0.0107(10) 0.0093(10)
C4 0.0203(11) 0.0254(11) 0.0296(12) -0.0141(9) -0.0113(9) 0.0066(8)
C5 0.0189(11) 0.0299(12) 0.0251(11) -0.0120(9) -0.0057(9) 0.0024(9)
C6 0.0246(12) 0.0253(11) 0.0292(12) -0.0117(9) -0.0071(10) 0.0005(9)
C7 0.0264(12) 0.0222(11) 0.0283(11) -0.0122(9) -0.0068(10) 0.0018(9)
C8 0.0226(11) 0.0187(10) 0.0259(11) -0.0126(8) -0.0086(9) 0.0046(8)
C9 0.0202(11) 0.0208(10) 0.0251(10) -0.0120(8) -0.0100(9) 0.0056(8)
C10 0.0250(12) 0.0222(11) 0.0257(11) -0.0125(9) -0.0076(9) 0.0034(8)
C11 0.0267(12) 0.0213(11) 0.0255(11) -0.0114(9) -0.0057(9) 0.0023(8)
C12 0.0338(14) 0.0232(11) 0.0274(12) -0.0085(9) -0.0042(11) 0.0037(10)
C13 0.0266(13) 0.0234(11) 0.0291(12) -0.0112(9) -0.0045(10) 0.0008(9)
C14 0.0311(14) 0.0300(13) 0.0357(14) -0.0137(11) -0.0116(12) 0.0017(10)
C15 0.0300(14) 0.0312(13) 0.0240(11) -0.0121(10) -0.0061(10) 0.0008(10)
C16 0.0354(16) 0.0468(18) 0.0361(15) -0.0157(13) -0.0138(13) 0.0036(13)
C17 0.0235(12) 0.0212(11) 0.0314(12) -0.0102(9) -0.0104(10) 0.0052(8)
C18 0.0307(14) 0.0202(11) 0.0517(17) -0.0128(11) -0.0154(13) 0.0030(9)
N1 0.0240(10) 0.0193(9) 0.0305(10) -0.0127(8) -0.0110(8) 0.0050(7)
N2 0.0247(10) 0.0172(9) 0.0247(9) -0.0095(7) -0.0043(8) 0.0019(7)
N3 0.0239(10) 0.0204(9) 0.0304(10) -0.0109(8) -0.0097(9) 0.0054(7)
O1 0.0384(11) 0.0222(8) 0.0313(9) -0.0163(7) -0.0021(8) -0.0038(7)
Pd1 0.02246(9) 0.01617(8) 0.02652(10) -0.00997(6) -0.00771(7) 0.00331(6)
Cl1 0.0294(3) 0.0360(3) 0.0261(3) -0.0113(2) -0.0036(2) 0.0044(2)

loop_
_atom_type_symbol
_atom_type_description
_atom_type_scat_dispersion_real
_atom_type_scat_dispersion_imag
_atom_type_scat_source
C C 0.0033 0.0016 'International Tables Vol C Tables 4.2.6.8 and 6.1.1.4'
H H 0.0000 0.0000 'International Tables Vol C Tables 4.2.6.8 and 6.1.1.4'
N N 0.0061 0.0033 'International Tables Vol C Tables 4.2.6.8 and 6.1.1.4'
O O 0.0106 0.0060 'International Tables Vol C Tables 4.2.6.8 and 6.1.1.4'
Pd Pd -0.9988 1.0072 'International Tables Vol C Tables 4.2.6.8 and 6.1.1.4'
Cl Cl 0.1484 0.1585 'International Tables Vol C Tables 4.2.6.8 and 6.1.1.4'

loop_
_geom_angle_atom_site_label_1
_geom_angle_atom_site_label_2
_geom_angle_atom_site_label_3
_geom_angle
N1 C1 C2 123.4(2)
N1 C1 H1 118.3
C2 C1 H1 118.3
C3 C2 C1 119.3(2)
C3 C2 H2 120.4
C1 C2 H2 120.4
C2 C3 C4 120.1(3)
C2 C3 H3 119.9
C4 C3 H3 119.9
C5 C4 C9 118.0(2)
C5 C4 C3 125.0(2)
C9 C4 C3 117.0(2)
C6 C5 C4 121.3(2)
C6 C5 Cl1 119.3(2)
C4 C5 Cl1 119.42(19)
C5 C6 C7 120.2(2)
C5 C6 H6 119.9
C7 C6 H6 119.9
C8 C7 C6 121.8(2)
C8 C7 H7 119.1
C6 C7 H7 119.1
C7 C8 N2 127.9(2)
C7 C8 C9 117.2(2)
N2 C8 C9 114.9(2)
N1 C9 C4 121.8(2)
N1 C9 C8 116.8(2)
C4 C9 C8 121.4(2)
O1 C10 N2 125.3(2)
O1 C10 C11 122.2(2)
N2 C10 C11 112.5(2)
C10 C11 C15 108.4(2)
C10 C11 C12 111.9(2)
C15 C11 C12 111.6(2)
C10 C11 C13 106.48(19)
C15 C11 C13 107.9(2)
C12 C11 C13 110.3(2)
C11 C12 Pd1 110.67(18)
C11 C12 H12A 109.5
Pd1 C12 H12A 109.5
C11 C12 H12B 109.5
Pd1 C12 H12B 109.5
H12A C12 H12B 108.1
C14 C13 C11 114.4(2)
C14 C13 H13A 108.7
C11 C13 H13A 108.7
C14 C13 H13B 108.7
C11 C13 H13B 108.7
H13A C13 H13B 107.6
C13 C14 H14A 109.5
C13 C14 H14B 109.5
H14A C14 H14B 109.5
C13 C14 H14C 109.5
H14A C14 H14C 109.5
H14B C14 H14C 109.5
C16 C15 C11 114.8(2)
C16 C15 H15A 108.6
C11 C15 H15A 108.6
C16 C15 H15B 108.6
C11 C15 H15B 108.6
H15A C15 H15B 107.5
C15 C16 H16A 109.5
C15 C16 H16B 109.5
H16A C16 H16B 109.5
C15 C16 H16C 109.5
H16A C16 H16C 109.5
H16B C16 H16C 109.5
N3 C17 C18 179.9(4)
C17 C18 H18A 109.5
C17 C18 H18B 109.5
H18A C18 H18B 109.5
C17 C18 H18C 109.5
H18A C18 H18C 109.5
H18B C18 H18C 109.5
C1 N1 C9 118.4(2)
C1 N1 Pd1 130.61(19)
C9 N1 Pd1 110.98(15)
C10 N2 C8 124.3(2)
C10 N2 Pd1 119.30(17)
C8 N2 Pd1 116.36(15)
C17 N3 Pd1 173.9(2)
N2 Pd1 C12 83.74(10)
N2 Pd1 N3 179.56(8)
C12 Pd1 N3 96.12(10)
N2 Pd1 N1 81.00(8)
C12 Pd1 N1 164.65(10)
N3 Pd1 N1 99.13(8)

loop_
_geom_bond_atom_site_label_1
_geom_bond_atom_site_label_2
_geom_bond_distance
C1 N1 1.330(3)
C1 C2 1.398(4)
C1 H1 0.9300
C2 C3 1.357(4)
C2 H2 0.9300
C3 C4 1.428(3)
C3 H3 0.9300
C4 C5 1.404(4)
C4 C9 1.419(4)
C5 C6 1.381(3)
C5 Cl1 1.745(3)
C6 C7 1.406(4)
C6 H6 0.9300
C7 C8 1.384(3)
C7 H7 0.9300
C8 N2 1.391(3)
C8 C9 1.445(3)
C9 N1 1.376(3)
C10 O1 1.233(3)
C10 N2 1.377(3)
C10 C11 1.530(4)
C11 C15 1.545(3)
C11 C12 1.546(3)
C11 C13 1.555(4)
C12 Pd1 2.012(3)
C12 H12A 0.9700
C12 H12B 0.9700
C13 C14 1.522(4)
C13 H13A 0.9700
C13 H13B 0.9700
C14 H14A 0.9600
C14 H14B 0.9600
C14 H14C 0.9600
C15 C16 1.532(4)
C15 H15A 0.9700
C15 H15B 0.9700
C16 H16A 0.9600
C16 H16B 0.9600
C16 H16C 0.9600
C17 N3 1.141(3)
C17 C18 1.462(3)
C18 H18A 0.9600
C18 H18B 0.9600
C18 H18C 0.9600
N1 Pd1 2.113(2)
N2 Pd1 1.963(2)
N3 Pd1 2.020(2)

loop_
_geom_torsion_atom_site_label_1
_geom_torsion_atom_site_label_2
_geom_torsion_atom_site_label_3
_geom_torsion_atom_site_label_4
_geom_torsion
N1 C1 C2 C3 -0.6(4)
C1 C2 C3 C4 0.1(4)
C2 C3 C4 C5 -179.7(2)
C2 C3 C4 C9 1.0(3)
C9 C4 C5 C6 2.1(3)
C3 C4 C5 C6 -177.2(2)
C9 C4 C5 Cl1 -178.37(17)
C3 C4 C5 Cl1 2.4(3)
C4 C5 C6 C7 -1.4(4)
Cl1 C5 C6 C7 179.02(19)
C5 C6 C7 C8 -0.6(4)
C6 C7 C8 N2 -177.0(2)
C6 C7 C8 C9 1.8(4)
C5 C4 C9 N1 179.0(2)
C3 C4 C9 N1 -1.7(3)
C5 C4 C9 C8 -0.8(3)
C3 C4 C9 C8 178.5(2)
C7 C8 C9 N1 179.1(2)
N2 C8 C9 N1 -1.9(3)
C7 C8 C9 C4 -1.1(3)
N2 C8 C9 C4 177.9(2)
O1 C10 C11 C15 -46.9(3)
N2 C10 C11 C15 135.4(2)
O1 C10 C11 C12 -170.4(2)
N2 C10 C11 C12 11.9(3)
O1 C10 C11 C13 69.0(3)
N2 C10 C11 C13 -108.7(2)
C10 C11 C12 Pd1 -15.1(3)
C15 C11 C12 Pd1 -136.78(19)
C13 C11 C12 Pd1 103.3(2)
C10 C11 C13 C14 55.5(3)
C15 C11 C13 C14 171.8(2)
C12 C11 C13 C14 -66.1(3)
C10 C11 C15 C16 -58.6(3)
C12 C11 C15 C16 65.1(3)
C13 C11 C15 C16 -173.5(2)
C2 C1 N1 C9 -0.1(4)
C2 C1 N1 Pd1 179.16(18)
C4 C9 N1 C1 1.3(3)
C8 C9 N1 C1 -178.9(2)
C4 C9 N1 Pd1 -178.10(17)
C8 C9 N1 Pd1 1.7(2)
O1 C10 N2 C8 -3.7(4)
C11 C10 N2 C8 173.9(2)
O1 C10 N2 Pd1 179.3(2)
C11 C10 N2 Pd1 -3.1(3)
C7 C8 N2 C10 2.9(4)
C9 C8 N2 C10 -175.9(2)
C7 C8 N2 Pd1 180.0(2)
C9 C8 N2 Pd1 1.2(3)
